data_7012402
loop_
_publ_author_name
'Ives, Christina'
'Fillis, Elaine L.'
'Hagadorn, John R.'

_publ_section_title
;
 Lithium, titanium and vanadium dithiocarboxylatesElectronic
 supplementary information (ESI) available: additional crystallographic
 details. See http://www.rsc.org/suppdata/dt/b2/b210691d/
;
_journal_issue 4
_journal_name_full 'Dalton Transactions'
_journal_page_first 527
_journal_paper_doi 10.1039/b210691d
_journal_year 2003
_chemical_formula_sum 'C37 H51 Cl2 O3 S2 Ti'
_chemical_formula_weight 726.70
_chemical_name_common (2,6-Mes2C6H3CS2)TiCl2(thf)2
_chemical_name_systematic
; 
? 
;
_space_group_IT_number 14
_symmetry_cell_setting monoclinic
_symmetry_space_group_name_Hall '-P 2ybc'
_symmetry_space_group_name_H-M 'P 1 21/c 1'
_atom_sites_solution_hydrogens geom
_atom_sites_solution_primary direct
_atom_sites_solution_secondary difmap
_audit_creation_method SHELXL-97
_cell_angle_alpha 90.00
_cell_angle_beta 102.35(4)
_cell_angle_gamma 90.00
_cell_formula_units_Z 4
_cell_length_a 14.553(6)
_cell_length_b 15.809(6)
_cell_length_c 16.514(5)
_cell_measurement_reflns_used 8414
_cell_measurement_temperature 133(2)
_cell_measurement_theta_max 30.381
_cell_measurement_theta_min 2.466
_cell_volume 3711(2)
_computing_cell_refinement 'Bruker SMART/SAINT'
_computing_data_collection 'Bruker SMART'
_computing_data_reduction 'Bruker SHELXTL'
_computing_molecular_graphics 'Bruker SHELXTL'
_computing_publication_material 'Bruker SHELXTL'
_computing_structure_refinement 'SHELXL-97 (Sheldrick, 1997)'
_computing_structure_solution 'SHELXS-97 (Sheldrick, 1990)'
_diffrn_ambient_temperature 133(2)
_diffrn_measured_fraction_theta_full 0.998
_diffrn_measured_fraction_theta_max 0.998
_diffrn_measurement_device_type 'Siemens SMART CCD area detector'
_diffrn_measurement_method ' \w scans'
_diffrn_radiation_monochromator graphite
_diffrn_radiation_source 'sealed tube'
_diffrn_radiation_type MoK\a
_diffrn_radiation_wavelength 0.71073
_diffrn_reflns_av_R_equivalents 0.0747
_diffrn_reflns_av_sigmaI/netI 0.0533
_diffrn_reflns_limit_h_max 19
_diffrn_reflns_limit_h_min -19
_diffrn_reflns_limit_k_max 21
_diffrn_reflns_limit_k_min 0
_diffrn_reflns_limit_l_max 22
_diffrn_reflns_limit_l_min 0
_diffrn_reflns_number 36233
_diffrn_reflns_theta_full 29.00
_diffrn_reflns_theta_max 29.00
_diffrn_reflns_theta_min 1.80
_exptl_absorpt_coefficient_mu 0.521
_exptl_absorpt_correction_T_max 0.8895
_exptl_absorpt_correction_T_min 0.8895
_exptl_absorpt_correction_type multi-scan
_exptl_absorpt_process_details 'Blessing, Acta Cryst. (1995) A51, 33-38.'
_exptl_crystal_colour green
_exptl_crystal_density_diffrn 1.301
_exptl_crystal_density_method 'not measured'
_exptl_crystal_description diamond
_exptl_crystal_F_000 1540
_exptl_crystal_size_max 0.23
_exptl_crystal_size_mid 0.23
_exptl_crystal_size_min 0.23
_refine_diff_density_max 0.448
_refine_diff_density_min -0.742
_refine_diff_density_rms 0.088
_refine_ls_extinction_method none
_refine_ls_goodness_of_fit_ref 1.028
_refine_ls_hydrogen_treatment mixed
_refine_ls_matrix_type full
_refine_ls_number_parameters 406
_refine_ls_number_reflns 9861
_refine_ls_number_restraints 0
_refine_ls_restrained_S_all 1.028
_refine_ls_R_factor_all 0.0900
_refine_ls_R_factor_gt 0.0562
_refine_ls_shift/su_max 0.001
_refine_ls_shift/su_mean 0.000
_refine_ls_structure_factor_coef Fsqd
_refine_ls_weighting_details 'calc w=1/[\s^2^(Fo^2^)+(0.0922P)^2^+0.1335P] where P=(Fo^2^+2Fc^2^)/3'
_refine_ls_weighting_scheme calc
_refine_ls_wR_factor_gt 0.1376
_refine_ls_wR_factor_ref 0.1561
_reflns_number_gt 6815
_reflns_number_total 9861
_reflns_threshold_expression >2sigma(I)
_cod_data_source_file b210691d.txt
_cod_data_source_block bc397
_cod_depositor_comments
;
The following automatic conversions were performed:
'_symmetry_cell_setting' value 'Monoclinic' changed to 'monoclinic'
according to '/home/saulius/struct/CIF-dictionaries/cif_core.dic'
dictionary named 'cif_core.dic' version 2.4.1 from 2010-06-29.

Automatic conversion script
Id: cif_fix_enum 1527 2010-12-29 10:47:43Z saulius 
;
_cod_original_sg_symbol_H-M P2(1)/c
_cod_database_code 7012402

loop_
_symmetry_equiv_pos_as_xyz
'x, y, z'
'-x, y+1/2, -z+1/2'
'-x, -y, -z'
'x, -y-1/2, z-1/2'

loop_
_atom_site_label
_atom_site_type_symbol
_atom_site_fract_x
_atom_site_fract_y
_atom_site_fract_z
_atom_site_U_iso_or_equiv
_atom_site_adp_type
_atom_site_occupancy
_atom_site_symmetry_multiplicity
_atom_site_calc_flag
_atom_site_refinement_flags
_atom_site_disorder_assembly
_atom_site_disorder_group
Ti1 Ti 0.24055(3) 0.50364(3) 0.43548(3) 0.02097(12) Uani 1 1 d . . .
S1 S 0.18108(5) 0.41487(4) 0.30581(4) 0.02427(15) Uani 1 1 d . . .
S2 S 0.31590(4) 0.54862(4) 0.31603(4) 0.02392(14) Uani 1 1 d . . .
Cl1 Cl 0.14596(5) 0.42579(4) 0.50507(4) 0.03185(16) Uani 1 1 d . . .
Cl2 Cl 0.32279(5) 0.60862(4) 0.52030(4) 0.03155(16) Uani 1 1 d . . .
O1 O 0.35050(13) 0.42036(12) 0.48124(10) 0.0285(4) Uani 1 1 d . . .
O2 O 0.13052(12) 0.59002(11) 0.40110(10) 0.0242(4) Uani 1 1 d . . .
C1 C 0.25195(17) 0.47181(15) 0.25875(14) 0.0212(5) Uani 1 1 d . . .
C2 C 0.26333(17) 0.46041(15) 0.17155(14) 0.0216(5) Uani 1 1 d . . .
C3 C 0.21035(18) 0.51134(15) 0.10771(15) 0.0232(5) Uani 1 1 d . . .
C4 C 0.23461(19) 0.51148(17) 0.03054(16) 0.0284(6) Uani 1 1 d . . .
H4 H 0.2009 0.5469 -0.0121 0.034 Uiso 1 1 calc R . .
C5 C 0.3059(2) 0.46185(18) 0.01440(16) 0.0314(6) Uani 1 1 d . . .
H5 H 0.3228 0.4648 -0.0380 0.038 Uiso 1 1 calc R . .
C6 C 0.3531(2) 0.40730(18) 0.07511(16) 0.0310(6) Uani 1 1 d . . .
H6 H 0.4007 0.3713 0.0631 0.037 Uiso 1 1 calc R . .
C7 C 0.33172(17) 0.40452(16) 0.15387(15) 0.0232(5) Uani 1 1 d . . .
C8 C 0.37923(18) 0.33814(16) 0.21272(15) 0.0237(5) Uani 1 1 d . . .
C9 C 0.33219(18) 0.26176(16) 0.21968(15) 0.0260(5) Uani 1 1 d . . .
C10 C 0.37873(19) 0.19778(17) 0.26999(16) 0.0290(6) Uani 1 1 d . . .
H10 H 0.3459 0.1470 0.2758 0.035 Uiso 1 1 calc R . .
C11 C 0.47207(19) 0.20582(17) 0.31218(15) 0.0284(6) Uani 1 1 d . . .
C12 C 0.51845(19) 0.28158(17) 0.30375(16) 0.0281(6) Uani 1 1 d . . .
H12 H 0.5822 0.2881 0.3318 0.034 Uiso 1 1 calc R . .
C13 C 0.47349(18) 0.34826(16) 0.25494(15) 0.0261(5) Uani 1 1 d . . .
C14 C 0.23232(19) 0.24743(18) 0.17168(18) 0.0327(6) Uani 1 1 d . . .
H14A H 0.2136 0.1890 0.1796 0.039 Uiso 1 1 calc R . .
H14B H 0.2290 0.2577 0.1126 0.039 Uiso 1 1 calc R . .
H14C H 0.1898 0.2864 0.1918 0.039 Uiso 1 1 calc R . .
C15 C 0.5218(2) 0.13542(19) 0.36511(19) 0.0386(7) Uani 1 1 d . . .
H15A H 0.5611 0.1040 0.3341 0.046 Uiso 1 1 calc R . .
H15B H 0.4753 0.0971 0.3803 0.046 Uiso 1 1 calc R . .
H15C H 0.5615 0.1592 0.4155 0.046 Uiso 1 1 calc R . .
C16 C 0.52614(19) 0.42960(17) 0.24977(18) 0.0317(6) Uani 1 1 d . . .
H16A H 0.5864 0.4281 0.2899 0.038 Uiso 1 1 calc R . .
H16B H 0.4887 0.4774 0.2624 0.038 Uiso 1 1 calc R . .
H16C H 0.5375 0.4361 0.1937 0.038 Uiso 1 1 calc R . .
C17 C 0.12652(18) 0.56175(15) 0.11781(14) 0.0225(5) Uani 1 1 d . . .
C18 C 0.04056(18) 0.52024(16) 0.11440(14) 0.0242(5) Uani 1 1 d . . .
C19 C -0.03953(19) 0.56824(17) 0.11642(15) 0.0269(6) Uani 1 1 d . . .
H19 H -0.0971 0.5399 0.1163 0.032 Uiso 1 1 calc R . .
C20 C -0.03776(19) 0.65593(17) 0.11852(15) 0.0291(6) Uani 1 1 d . . .
C21 C 0.0479(2) 0.69560(16) 0.12104(15) 0.0285(6) Uani 1 1 d . . .
H21 H 0.0503 0.7556 0.1226 0.034 Uiso 1 1 calc R . .
C22 C 0.13042(19) 0.65102(16) 0.12136(14) 0.0256(5) Uani 1 1 d . . .
C23 C 0.03032(19) 0.42558(15) 0.10468(16) 0.0262(5) Uani 1 1 d . . .
H23A H -0.0314 0.4083 0.1137 0.031 Uiso 1 1 calc R . .
H23B H 0.0799 0.3976 0.1454 0.031 Uiso 1 1 calc R . .
H23C H 0.0358 0.4094 0.0486 0.031 Uiso 1 1 calc R . .
C24 C -0.1267(2) 0.70611(19) 0.11592(19) 0.0389(7) Uani 1 1 d . . .
H24A H -0.1392 0.7095 0.1718 0.047 Uiso 1 1 calc R . .
H24B H -0.1795 0.6781 0.0789 0.047 Uiso 1 1 calc R . .
H24C H -0.1190 0.7633 0.0954 0.047 Uiso 1 1 calc R . .
C25 C 0.22171(19) 0.69721(17) 0.12526(17) 0.0326(6) Uani 1 1 d . . .
H25A H 0.2113 0.7582 0.1287 0.039 Uiso 1 1 calc R . .
H25B H 0.2455 0.6848 0.0753 0.039 Uiso 1 1 calc R . .
H25C H 0.2679 0.6787 0.1743 0.039 Uiso 1 1 calc R . .
C26 C 0.40903(19) 0.37281(17) 0.43604(16) 0.0285(6) Uani 1 1 d . . .
H26A H 0.4602 0.4087 0.4239 0.034 Uiso 1 1 calc R . .
H26B H 0.3711 0.3509 0.3832 0.034 Uiso 1 1 calc R . .
C27 C 0.4482(2) 0.30163(18) 0.49305(17) 0.0381(7) Uani 1 1 d . . .
H27A H 0.5085 0.2811 0.4819 0.046 Uiso 1 1 calc R . .
H27B H 0.4033 0.2539 0.4878 0.046 Uiso 1 1 calc R . .
C28 C 0.4622(2) 0.34245(19) 0.57773(16) 0.0337(6) Uani 1 1 d . . .
H28A H 0.4626 0.2995 0.6214 0.040 Uiso 1 1 calc R . .
H28B H 0.5218 0.3747 0.5908 0.040 Uiso 1 1 calc R . .
C29 C 0.3789(2) 0.4003(2) 0.56990(17) 0.0449(8) Uani 1 1 d . . .
H29A H 0.3271 0.3719 0.5895 0.054 Uiso 1 1 calc R . .
H29B H 0.3964 0.4524 0.6028 0.054 Uiso 1 1 calc R . .
C30 C 0.10086(19) 0.63458(17) 0.32252(16) 0.0288(6) Uani 1 1 d . . .
H30A H 0.0831 0.5940 0.2762 0.035 Uiso 1 1 calc R . .
H30B H 0.1520 0.6712 0.3116 0.035 Uiso 1 1 calc R . .
C31 C 0.0174(2) 0.68680(19) 0.33200(17) 0.0356(7) Uani 1 1 d . . .
H31A H -0.0417 0.6541 0.3162 0.043 Uiso 1 1 calc R . .
H31B H 0.0122 0.7388 0.2978 0.043 Uiso 1 1 calc R . .
C32 C 0.0392(2) 0.70805(18) 0.42446(17) 0.0351(7) Uani 1 1 d . . .
H32A H 0.0836 0.7561 0.4370 0.042 Uiso 1 1 calc R . .
H32B H -0.0188 0.7217 0.4440 0.042 Uiso 1 1 calc R . .
C33 C 0.0831(2) 0.62740(18) 0.46258(16) 0.0301(6) Uani 1 1 d . . .
H33A H 0.1289 0.6393 0.5149 0.036 Uiso 1 1 calc R . .
H33B H 0.0343 0.5886 0.4745 0.036 Uiso 1 1 calc R . .
O1S O 0.23028(17) 0.56136(14) -0.18634(14) 0.0490(6) Uani 1 1 d . . .
C1S C 0.3100(3) 0.6789(3) -0.1148(2) 0.0626(11) Uani 1 1 d . . .
H1S1 H 0.2760 0.6724 -0.0700 0.075 Uiso 1 1 calc R . .
H1S2 H 0.3242 0.7389 -0.1210 0.075 Uiso 1 1 calc R . .
H1S3 H 0.3688 0.6467 -0.1015 0.075 Uiso 1 1 calc R . .
C2S C 0.2507(2) 0.6468(2) -0.1938(2) 0.0470(8) Uani 1 1 d . . .
H2S1 H 0.1914 0.6796 -0.2075 0.056 Uiso 1 1 calc R . .
H2S2 H 0.2844 0.6545 -0.2394 0.056 Uiso 1 1 calc R . .
C3S C 0.1896(3) 0.5210(2) -0.2635(2) 0.0566(10) Uani 1 1 d . . .
H3S1 H 0.1896 0.4591 -0.2544 0.068 Uiso 1 1 calc R . .
H3S2 H 0.2301 0.5325 -0.3034 0.068 Uiso 1 1 calc R . .
C4S C 0.0915(3) 0.5484(2) -0.3016(2) 0.0485(8) Uani 1 1 d . . .
H4S1 H 0.0523 0.5443 -0.2603 0.058 Uiso 1 1 calc R . .
H4S2 H 0.0657 0.5117 -0.3489 0.058 Uiso 1 1 calc R . .
H4S3 H 0.0923 0.6070 -0.3207 0.058 Uiso 1 1 calc R . .

loop_
_atom_site_aniso_label
_atom_site_aniso_U_11
_atom_site_aniso_U_22
_atom_site_aniso_U_33
_atom_site_aniso_U_23
_atom_site_aniso_U_13
_atom_site_aniso_U_12
Ti1 0.0244(2) 0.0216(2) 0.0167(2) -0.00035(16) 0.00399(16) 0.00078(17)
S1 0.0292(3) 0.0238(3) 0.0198(3) -0.0012(2) 0.0052(2) -0.0040(2)
S2 0.0283(3) 0.0248(3) 0.0187(3) -0.0026(2) 0.0051(2) -0.0042(2)
Cl1 0.0354(4) 0.0320(4) 0.0309(3) 0.0061(3) 0.0133(3) 0.0008(3)
Cl2 0.0322(3) 0.0326(3) 0.0276(3) -0.0081(3) 0.0014(3) -0.0026(3)
O1 0.0355(10) 0.0353(10) 0.0149(8) 0.0027(7) 0.0060(7) 0.0117(8)
O2 0.0291(9) 0.0255(9) 0.0184(8) -0.0013(7) 0.0056(7) 0.0064(7)
C1 0.0222(12) 0.0217(12) 0.0193(11) -0.0004(9) 0.0036(9) 0.0017(9)
C2 0.0253(13) 0.0227(12) 0.0165(11) -0.0022(9) 0.0034(9) -0.0022(10)
C3 0.0290(13) 0.0203(12) 0.0195(11) -0.0014(9) 0.0035(10) -0.0021(10)
C4 0.0350(15) 0.0313(14) 0.0183(12) 0.0012(10) 0.0041(10) -0.0003(11)
C5 0.0389(16) 0.0382(16) 0.0184(12) -0.0011(11) 0.0090(11) -0.0005(12)
C6 0.0366(15) 0.0310(14) 0.0262(13) -0.0057(11) 0.0083(11) 0.0037(12)
C7 0.0258(13) 0.0241(12) 0.0193(11) -0.0034(9) 0.0039(9) -0.0011(10)
C8 0.0265(13) 0.0243(13) 0.0205(12) -0.0040(9) 0.0053(10) 0.0023(10)
C9 0.0289(13) 0.0265(13) 0.0228(12) -0.0070(10) 0.0062(10) 0.0012(10)
C10 0.0375(15) 0.0233(13) 0.0280(13) -0.0030(10) 0.0112(11) 0.0008(11)
C11 0.0343(14) 0.0294(14) 0.0215(12) -0.0025(10) 0.0059(10) 0.0088(11)
C12 0.0302(14) 0.0288(14) 0.0239(13) -0.0040(10) 0.0031(10) 0.0040(11)
C13 0.0296(13) 0.0264(13) 0.0233(12) -0.0049(10) 0.0077(10) 0.0010(10)
C14 0.0315(15) 0.0290(14) 0.0359(15) -0.0066(11) 0.0038(12) -0.0036(11)
C15 0.0436(17) 0.0324(15) 0.0375(16) 0.0015(13) 0.0035(13) 0.0081(13)
C16 0.0296(14) 0.0303(15) 0.0346(15) -0.0015(11) 0.0050(12) -0.0008(11)
C17 0.0281(13) 0.0212(12) 0.0168(11) 0.0012(9) 0.0018(9) 0.0012(10)
C18 0.0321(14) 0.0218(12) 0.0165(11) -0.0002(9) 0.0005(9) 0.0014(10)
C19 0.0295(14) 0.0296(14) 0.0200(12) 0.0005(10) 0.0014(10) -0.0003(11)
C20 0.0357(15) 0.0309(14) 0.0189(12) 0.0005(10) 0.0016(10) 0.0068(11)
C21 0.0441(16) 0.0201(12) 0.0202(12) 0.0002(9) 0.0041(11) 0.0043(11)
C22 0.0385(15) 0.0228(12) 0.0144(11) 0.0009(9) 0.0029(10) -0.0017(11)
C23 0.0308(14) 0.0217(12) 0.0240(12) -0.0015(10) 0.0015(10) -0.0020(10)
C24 0.0435(17) 0.0352(16) 0.0358(16) -0.0019(12) 0.0036(13) 0.0130(13)
C25 0.0388(16) 0.0272(14) 0.0317(14) 0.0004(11) 0.0077(12) -0.0056(12)
C26 0.0315(14) 0.0337(15) 0.0214(12) 0.0020(10) 0.0078(10) 0.0107(11)
C27 0.0492(18) 0.0320(15) 0.0322(15) 0.0057(12) 0.0068(13) 0.0117(13)
C28 0.0340(15) 0.0440(17) 0.0222(13) 0.0068(12) 0.0039(11) 0.0058(13)
C29 0.057(2) 0.060(2) 0.0169(13) 0.0088(13) 0.0067(13) 0.0271(16)
C30 0.0348(15) 0.0280(14) 0.0222(12) 0.0041(10) 0.0032(10) 0.0075(11)
C31 0.0389(16) 0.0364(16) 0.0283(14) 0.0002(12) 0.0002(12) 0.0104(13)
C32 0.0441(17) 0.0329(15) 0.0279(14) -0.0042(11) 0.0066(12) 0.0117(13)
C33 0.0317(14) 0.0350(15) 0.0247(13) -0.0027(11) 0.0086(11) 0.0069(11)
O1S 0.0631(15) 0.0372(12) 0.0420(13) 0.0022(10) 0.0011(11) -0.0037(11)
C1S 0.083(3) 0.057(2) 0.050(2) -0.0116(18) 0.019(2) -0.018(2)
C2S 0.055(2) 0.0367(17) 0.0486(19) -0.0004(15) 0.0103(16) 0.0013(15)
C3S 0.062(2) 0.049(2) 0.057(2) -0.0157(17) 0.0073(18) 0.0057(18)
C4S 0.061(2) 0.0430(19) 0.0422(18) 0.0032(15) 0.0116(16) -0.0042(16)

loop_
_atom_type_symbol
_atom_type_description
_atom_type_scat_dispersion_real
_atom_type_scat_dispersion_imag
_atom_type_scat_source
C C 0.0033 0.0016 'International Tables Vol C Tables 4.2.6.8 and 6.1.1.4'
H H 0.0000 0.0000 'International Tables Vol C Tables 4.2.6.8 and 6.1.1.4'
O O 0.0106 0.0060 'International Tables Vol C Tables 4.2.6.8 and 6.1.1.4'
S S 0.1246 0.1234 'International Tables Vol C Tables 4.2.6.8 and 6.1.1.4'
Cl Cl 0.1484 0.1585 'International Tables Vol C Tables 4.2.6.8 and 6.1.1.4'
Ti Ti 0.2776 0.4457 'International Tables Vol C Tables 4.2.6.8 and 6.1.1.4'

loop_
_geom_angle_atom_site_label_1
_geom_angle_atom_site_label_2
_geom_angle_atom_site_label_3
_geom_angle
_geom_angle_site_symmetry_1
_geom_angle_site_symmetry_3
_geom_angle_publ_flag
O1 Ti1 O2 174.66(7) . . ?
O1 Ti1 Cl1 88.64(6) . . ?
O2 Ti1 Cl1 88.85(6) . . ?
O1 Ti1 Cl2 88.63(7) . . ?
O2 Ti1 Cl2 87.89(6) . . ?
Cl1 Ti1 Cl2 111.23(4) . . ?
O1 Ti1 S1 93.05(6) . . ?
O2 Ti1 S1 91.65(6) . . ?
Cl1 Ti1 S1 89.61(4) . . ?
Cl2 Ti1 S1 159.14(3) . . ?
O1 Ti1 S2 91.88(6) . . ?
O2 Ti1 S2 92.23(6) . . ?
Cl1 Ti1 S2 157.87(3) . . ?
Cl2 Ti1 S2 90.91(3) . . ?
S1 Ti1 S2 68.26(3) . . ?
C1 S1 Ti1 87.81(9) . . ?
C1 S2 Ti1 87.49(9) . . ?
C26 O1 C29 109.19(19) . . ?
C26 O1 Ti1 128.90(14) . . ?
C29 O1 Ti1 121.90(16) . . ?
C30 O2 C33 109.10(19) . . ?
C30 O2 Ti1 128.42(15) . . ?
C33 O2 Ti1 121.45(14) . . ?
C2 C1 S1 125.91(18) . . ?
C2 C1 S2 117.66(18) . . ?
S1 C1 S2 116.43(14) . . ?
C7 C2 C3 119.9(2) . . ?
C7 C2 C1 120.3(2) . . ?
C3 C2 C1 119.6(2) . . ?
C4 C3 C2 118.5(2) . . ?
C4 C3 C17 118.3(2) . . ?
C2 C3 C17 123.1(2) . . ?
C5 C4 C3 121.8(2) . . ?
C4 C5 C6 119.6(3) . . ?
C5 C6 C7 121.1(3) . . ?
C6 C7 C2 118.7(2) . . ?
C6 C7 C8 117.5(2) . . ?
C2 C7 C8 123.7(2) . . ?
C9 C8 C13 119.8(2) . . ?
C9 C8 C7 119.4(2) . . ?
C13 C8 C7 120.5(2) . . ?
C10 C9 C8 119.4(2) . . ?
C10 C9 C14 119.6(2) . . ?
C8 C9 C14 121.0(2) . . ?
C9 C10 C11 122.1(3) . . ?
C10 C11 C12 117.9(2) . . ?
C10 C11 C15 121.3(3) . . ?
C12 C11 C15 120.7(2) . . ?
C11 C12 C13 121.8(2) . . ?
C12 C13 C8 119.0(2) . . ?
C12 C13 C16 119.6(2) . . ?
C8 C13 C16 121.4(2) . . ?
C18 C17 C22 119.8(2) . . ?
C18 C17 C3 119.2(2) . . ?
C22 C17 C3 120.7(2) . . ?
C19 C18 C17 119.1(2) . . ?
C19 C18 C23 118.5(2) . . ?
C17 C18 C23 122.3(2) . . ?
C20 C19 C18 122.2(3) . . ?
C19 C20 C21 117.6(2) . . ?
C19 C20 C24 120.9(3) . . ?
C21 C20 C24 121.5(3) . . ?
C20 C21 C22 122.7(2) . . ?
C21 C22 C17 118.6(2) . . ?
C21 C22 C25 120.5(2) . . ?
C17 C22 C25 120.9(2) . . ?
O1 C26 C27 104.5(2) . . ?
C26 C27 C28 102.6(2) . . ?
C29 C28 C27 103.5(2) . . ?
O1 C29 C28 105.5(2) . . ?
O2 C30 C31 105.3(2) . . ?
C30 C31 C32 103.0(2) . . ?
C33 C32 C31 102.2(2) . . ?
O2 C33 C32 105.8(2) . . ?
C2S O1S C3S 114.0(3) . . ?
O1S C2S C1S 110.3(3) . . ?
O1S C3S C4S 114.9(3) . . ?

loop_
_geom_bond_atom_site_label_1
_geom_bond_atom_site_label_2
_geom_bond_distance
_geom_bond_site_symmetry_2
_geom_bond_publ_flag
Ti1 O1 2.0851(19) . ?
Ti1 O2 2.0886(18) . ?
Ti1 Cl1 2.3254(10) . ?
Ti1 Cl2 2.3305(10) . ?
Ti1 S1 2.5517(11) . ?
Ti1 S2 2.5542(11) . ?
S1 C1 1.679(3) . ?
S2 C1 1.691(3) . ?
O1 C26 1.456(3) . ?
O1 C29 1.469(3) . ?
O2 C30 1.458(3) . ?
O2 C33 1.469(3) . ?
C1 C2 1.495(3) . ?
C2 C7 1.407(3) . ?
C2 C3 1.417(3) . ?
C3 C4 1.393(4) . ?
C3 C17 1.496(4) . ?
C4 C5 1.371(4) . ?
C5 C6 1.388(4) . ?
C6 C7 1.401(4) . ?
C7 C8 1.495(3) . ?
C8 C9 1.405(4) . ?
C8 C13 1.409(4) . ?
C9 C10 1.390(4) . ?
C9 C14 1.516(4) . ?
C10 C11 1.394(4) . ?
C11 C12 1.396(4) . ?
C11 C15 1.502(4) . ?
C12 C13 1.401(4) . ?
C13 C16 1.509(4) . ?
C17 C18 1.403(4) . ?
C17 C22 1.413(3) . ?
C18 C19 1.397(4) . ?
C18 C23 1.509(3) . ?
C19 C20 1.387(4) . ?
C20 C21 1.389(4) . ?
C20 C24 1.511(4) . ?
C21 C22 1.391(4) . ?
C22 C25 1.505(4) . ?
C26 C27 1.499(4) . ?
C27 C28 1.514(4) . ?
C28 C29 1.501(4) . ?
C30 C31 1.504(4) . ?
C31 C32 1.529(4) . ?
C32 C33 1.502(4) . ?
O1S C2S 1.395(4) . ?
O1S C3S 1.435(4) . ?
C1S C2S 1.491(5) . ?
C3S C4S 1.495(5) . ?
